data_2209965
loop_
_publ_author_name
'Bing Jia'
'Xiang-Gao Meng'
'Shao-Min Shi'
'Zong-Qiu Hu'
'Fei-Hua Luo'

_publ_section_title
;Tris(dimethylammonium)
 tris(pyridine-2,6-dicarboxylato-\k^3^<i>N</i>,<i>O</i>,<i>O</i>')europate(III)
 dihydrate
;
_journal_coeditor_code OB2036
_journal_issue 8
_journal_name_full 'Acta Crystallographica Section E'
_journal_page_first m1799
_journal_page_last m1801
_journal_paper_doi 10.1107/S1600536806025700
_journal_volume 62
_journal_year 2006
_chemical_formula_iupac '(C2 H8 N) [Eu (C7 H3 N O4)3], 2H2 O'
_chemical_formula_moiety '3C2 H8 N +, C21 H9 Eu N3 O12 3-, 2H2 O'
_chemical_formula_sum 'C27 H37 Eu N6 O14'
_chemical_formula_weight 821.59
_chemical_name_systematic
;Tris(dimethylammonium)
 tris(pyridine-2,6-dicarboxylato-\k^3^N,O,O')europium(III)
dihydrate
;
_space_group_IT_number 60
_symmetry_cell_setting orthorhombic
_symmetry_space_group_name_Hall '-P 2n 2ab'
_symmetry_space_group_name_H-M 'P b c n'
_atom_sites_solution_hydrogens geom
_atom_sites_solution_primary direct
_atom_sites_solution_secondary difmap
_cell_angle_alpha 90.00
_cell_angle_beta 90.00
_cell_angle_gamma 90.00
_cell_formula_units_Z 4
_cell_length_a 16.9780(13)
_cell_length_b 10.7099(8)
_cell_length_c 18.6170(14)
_cell_measurement_reflns_used 6952
_cell_measurement_temperature 292(2)
_cell_measurement_theta_max 28.19
_cell_measurement_theta_min 2.25
_cell_volume 3385.2(4)
_computing_cell_refinement 'SAINT-Plus (Bruker, 2001)'
_computing_data_collection 'SMART (Bruker, 2001)'
_computing_data_reduction SAINT-Plus
_computing_molecular_graphics 'SHELXTL (Bruker, 2001)'
_computing_publication_material SHELXTL
_computing_structure_refinement 'SHELXL97 (Sheldrick, 1997)'
_computing_structure_solution 'SHELXS97 (Sheldrick, 1997)'
_diffrn_ambient_temperature 292(2)
_diffrn_measured_fraction_theta_full 0.999
_diffrn_measured_fraction_theta_max 0.999
_diffrn_measurement_device_type 'Bruker SMART CCD area-detector'
_diffrn_measurement_method '\f and \w'
_diffrn_radiation_monochromator graphite
_diffrn_radiation_source 'fine-focus sealed tube'
_diffrn_radiation_type MoK\a
_diffrn_radiation_wavelength 0.71073
_diffrn_reflns_av_R_equivalents 0.0702
_diffrn_reflns_av_sigmaI/netI 0.0403
_diffrn_reflns_limit_h_max 19
_diffrn_reflns_limit_h_min -21
_diffrn_reflns_limit_k_max 13
_diffrn_reflns_limit_k_min -13
_diffrn_reflns_limit_l_max 23
_diffrn_reflns_limit_l_min -22
_diffrn_reflns_number 19609
_diffrn_reflns_theta_full 27.00
_diffrn_reflns_theta_max 27.00
_diffrn_reflns_theta_min 2.25
_exptl_absorpt_coefficient_mu 1.927
_exptl_absorpt_correction_T_max 0.6992
_exptl_absorpt_correction_T_min 0.5956
_exptl_absorpt_correction_type multi-scan
_exptl_absorpt_process_details '(SHELXTL; Bruker, 2001)'
_exptl_crystal_colour colorless
_exptl_crystal_density_diffrn 1.612
_exptl_crystal_density_method 'not measured'
_exptl_crystal_description block
_exptl_crystal_F_000 1664
_exptl_crystal_size_max 0.30
_exptl_crystal_size_mid 0.20
_exptl_crystal_size_min 0.20
_refine_diff_density_max 0.400
_refine_diff_density_min -1.180
_refine_ls_extinction_method none
_refine_ls_goodness_of_fit_ref 0.988
_refine_ls_hydrogen_treatment constr
_refine_ls_matrix_type full
_refine_ls_number_parameters 248
_refine_ls_number_reflns 3695
_refine_ls_number_restraints 1
_refine_ls_restrained_S_all 0.988
_refine_ls_R_factor_all 0.0435
_refine_ls_R_factor_gt 0.0310
_refine_ls_shift/su_max 0.003
_refine_ls_shift/su_mean 0.000
_refine_ls_structure_factor_coef Fsqd
_refine_ls_weighting_details 'calc w=1/[\s^2^(Fo^2^)+(0.0383P)^2^] where P=(Fo^2^+2Fc^2^)/3'
_refine_ls_weighting_scheme calc
_refine_ls_wR_factor_gt 0.0694
_refine_ls_wR_factor_ref 0.0734
_reflns_number_gt 2746
_reflns_number_total 3695
_reflns_threshold_expression I>2\s(I)
_cod_data_source_file ob2036.cif
_cod_data_source_block I
_cod_original_sg_symbol_H-M 'P b c n '
_cod_database_code 2209965
_cod_database_fobs_code 2209965

loop_
_symmetry_equiv_pos_as_xyz
'x, y, z'
'-x+1/2, -y+1/2, z+1/2'
'-x, y, -z+1/2'
'x+1/2, -y+1/2, -z'
'-x, -y, -z'
'x-1/2, y-1/2, -z-1/2'
'x, -y, z-1/2'
'-x-1/2, y-1/2, z'

loop_
_atom_site_type_symbol
_atom_site_label
_atom_site_fract_x
_atom_site_fract_y
_atom_site_fract_z
_atom_site_U_iso_or_equiv
_atom_site_adp_type
_atom_site_calc_flag
_atom_site_refinement_flags
_atom_site_occupancy
_atom_site_disorder_assembly
_atom_site_disorder_group
Eu Eu1 0.5000 0.630093(15) 0.7500 0.03416(8) Uani d S 1 . .
N N1 0.37099(13) 0.7488(2) 0.75592(11) 0.0404(5) Uani d . 1 . .
N N2 0.5000 0.3929(3) 0.7500 0.0356(7) Uani d S 1 . .
O O1 0.40650(10) 0.56718(17) 0.84473(11) 0.0478(5) Uani d . 1 . .
O O2 0.29278(12) 0.5879(2) 0.90350(12) 0.0698(6) Uani d . 1 . .
O O3 0.41461(10) 0.52742(16) 0.66223(10) 0.0440(4) Uani d . 1 . .
O O4 0.38317(13) 0.36226(18) 0.59540(12) 0.0647(6) Uani d . 1 . .
O O5 0.51875(11) 0.79537(19) 0.83873(13) 0.0556(6) Uani d . 1 . .
O O6 0.59264(13) 0.9385(2) 0.89399(13) 0.0678(6) Uani d . 1 . .
C C1 0.35583(16) 0.8404(2) 0.70861(16) 0.0443(7) Uani d . 1 . .
C C2 0.2871(2) 0.9080(3) 0.71104(19) 0.0613(9) Uani d . 1 . .
H H2 0.2777 0.9712 0.6779 0.074 Uiso calc R 1 . .
C C3 0.2321(2) 0.8803(3) 0.76363(19) 0.0684(12) Uani d . 1 . .
H H3 0.1853 0.9252 0.7665 0.082 Uiso calc R 1 . .
C C4 0.24734(17) 0.7860(3) 0.81134(17) 0.0609(9) Uani d . 1 . .
H H4 0.2107 0.7655 0.8466 0.073 Uiso calc R 1 . .
C C5 0.31767(14) 0.7218(3) 0.80657(15) 0.0440(6) Uani d . 1 . .
C C6 0.34056(16) 0.6176(3) 0.85608(16) 0.0481(7) Uani d . 1 . .
C C7 0.41598(15) 0.4116(3) 0.64780(15) 0.0427(6) Uani d . 1 . .
C C8 0.45988(15) 0.3296(2) 0.70003(13) 0.0367(6) Uani d . 1 . .
C C9 0.4588(2) 0.2023(3) 0.69832(16) 0.0581(8) Uani d . 1 . .
H H9 0.4308 0.1602 0.6629 0.070 Uiso calc R 1 . .
C C10 0.5000 0.1369(4) 0.7500 0.075(2) Uani d S 1 . .
H H10 0.5000 0.0501 0.7500 0.090 Uiso calc SR 1 . .
C C11 0.58008(16) 0.8611(2) 0.84600(17) 0.0475(7) Uani d . 1 . .
C C12 0.2714(3) 0.6429(4) 0.5398(2) 0.1068(15) Uani d . 1 . .
H H12A 0.2890 0.6882 0.5813 0.160 Uiso calc R 1 . .
H H12B 0.2278 0.5905 0.5527 0.160 Uiso calc R 1 . .
H H12C 0.2552 0.7006 0.5032 0.160 Uiso calc R 1 . .
N N4 0.33597(17) 0.5653(3) 0.51247(13) 0.0696(8) Uani d . 1 . .
H H4A 0.3494 0.5098 0.5466 0.083 Uiso calc R 1 . .
H H4B 0.3184 0.5219 0.4743 0.083 Uiso calc R 1 . .
C C13 0.4066(3) 0.6344(4) 0.4911(2) 0.1044(15) Uani d . 1 . .
H H13A 0.3920 0.7022 0.4601 0.157 Uiso calc R 1 . .
H H13B 0.4419 0.5795 0.4661 0.157 Uiso calc R 1 . .
H H13C 0.4323 0.6669 0.5331 0.157 Uiso calc R 1 . .
C C14 0.4040(8) -0.0143(11) 0.4148(7) 0.087(3) Uani d PD 0.50 A 1
H H14A 0.3533 -0.0208 0.4374 0.130 Uiso calc PR 0.50 A 1
H H14B 0.4207 -0.0954 0.3990 0.130 Uiso calc PR 0.50 A 1
H H14C 0.4004 0.0408 0.3743 0.130 Uiso calc PR 0.50 A 1
N N5 0.4607(3) 0.0351(4) 0.4659(3) 0.0495(11) Uani d P 0.50 A 1
H H5A 0.5081 0.0405 0.4445 0.059 Uiso calc PR 0.50 A 1
H H5B 0.4651 -0.0182 0.5030 0.059 Uiso calc PR 0.50 A 1
C C15 0.4374(18) 0.163(2) 0.4941(13) 0.077(6) Uani d PD 0.50 A 1
H H15A 0.4314 0.2195 0.4545 0.115 Uiso calc PR 0.50 A 1
H H15B 0.4776 0.1931 0.5258 0.115 Uiso calc PR 0.50 A 1
H H15C 0.3885 0.1564 0.5197 0.115 Uiso calc PR 0.50 A 1
O O9 0.3774(5) -0.0647(8) 0.4176(6) 0.136(4) Uani d P 0.50 B 2
H H9A 0.4076 -0.1263 0.4096 0.204 Uiso d PR 0.50 B 2
H H9B 0.4016 -0.0073 0.4407 0.204 Uiso d PR 0.50 B 2
O O10 0.4333(11) 0.1693(12) 0.4765(9) 0.075(4) Uani d P 0.50 C 3
H H10A 0.4464 0.2018 0.4381 0.113 Uiso d PR 0.50 C 3
H H10B 0.4056 0.2178 0.4997 0.113 Uiso d PR 0.50 C 3

loop_
_atom_site_aniso_label
_atom_site_aniso_U_11
_atom_site_aniso_U_22
_atom_site_aniso_U_33
_atom_site_aniso_U_12
_atom_site_aniso_U_13
_atom_site_aniso_U_23
Eu1 0.02779(11) 0.02666(11) 0.04803(13) 0.000 -0.00247(8) 0.000
N1 0.0328(11) 0.0353(12) 0.0532(15) 0.0032(9) -0.0069(10) -0.0084(10)
N2 0.0359(17) 0.0326(15) 0.0383(17) 0.000 -0.0024(13) 0.000
O1 0.0375(10) 0.0467(11) 0.0591(12) -0.0003(9) 0.0034(9) 0.0045(9)
O2 0.0529(13) 0.0891(16) 0.0675(15) 0.0026(12) 0.0182(12) 0.0100(13)
O3 0.0429(10) 0.0370(10) 0.0521(12) 0.0000(8) -0.0114(9) 0.0035(8)
O4 0.0834(16) 0.0540(13) 0.0566(14) -0.0043(11) -0.0326(12) -0.0043(10)
O5 0.0412(10) 0.0432(12) 0.0824(16) -0.0022(9) 0.0022(10) -0.0213(11)
O6 0.0652(14) 0.0527(13) 0.0856(17) -0.0074(11) -0.0063(12) -0.0268(12)
C1 0.0430(15) 0.0351(14) 0.0547(19) 0.0059(12) -0.0117(14) -0.0083(13)
C2 0.062(2) 0.060(2) 0.062(2) 0.0253(17) -0.0176(18) -0.0077(17)
C3 0.051(2) 0.086(3) 0.068(3) 0.0329(19) -0.0131(17) -0.0254(19)
C4 0.0437(17) 0.082(2) 0.058(2) 0.0134(16) -0.0022(14) -0.0176(18)
C5 0.0337(14) 0.0498(17) 0.0484(17) 0.0014(12) -0.0012(12) -0.0103(13)
C6 0.0367(15) 0.0551(18) 0.0526(18) -0.0057(13) 0.0002(13) -0.0081(14)
C7 0.0390(14) 0.0440(15) 0.0451(16) -0.0048(12) -0.0043(12) 0.0008(12)
C8 0.0396(14) 0.0335(13) 0.0370(15) -0.0011(12) -0.0043(12) -0.0023(11)
C9 0.085(2) 0.0355(16) 0.0540(19) -0.0006(16) -0.0234(18) -0.0048(13)
C10 0.122(6) 0.026(2) 0.077(4) 0.000 -0.040(3) 0.000
C11 0.0444(16) 0.0321(14) 0.066(2) 0.0019(12) -0.0119(15) -0.0018(13)
C12 0.119(4) 0.127(4) 0.075(3) 0.044(3) -0.018(3) -0.018(2)
N4 0.091(2) 0.073(2) 0.0454(16) 0.0004(18) -0.0167(15) 0.0099(13)
C13 0.120(3) 0.117(4) 0.077(3) -0.052(3) -0.016(3) 0.004(2)
C14 0.097(8) 0.090(9) 0.073(6) -0.032(6) -0.007(6) 0.000(5)
N5 0.049(3) 0.050(3) 0.050(3) -0.005(2) 0.006(2) 0.016(2)
C15 0.079(9) 0.089(10) 0.061(10) -0.017(7) 0.022(7) 0.023(6)
O9 0.101(7) 0.098(7) 0.210(9) 0.015(5) -0.050(6) -0.041(7)
O10 0.090(6) 0.064(5) 0.072(8) 0.008(4) 0.031(5) -0.004(5)

loop_
_atom_type_symbol
_atom_type_description
_atom_type_scat_dispersion_real
_atom_type_scat_dispersion_imag
_atom_type_scat_source
C C 0.0033 0.0016 'International Tables Vol C Tables 4.2.6.8 and 6.1.1.4'
H H 0.0000 0.0000 'International Tables Vol C Tables 4.2.6.8 and 6.1.1.4'
N N 0.0061 0.0033 'International Tables Vol C Tables 4.2.6.8 and 6.1.1.4'
O O 0.0106 0.0060 'International Tables Vol C Tables 4.2.6.8 and 6.1.1.4'
Eu Eu -0.1578 3.6682 'International Tables Vol C Tables 4.2.6.8 and 6.1.1.4'

loop_
_geom_angle_atom_site_label_1
_geom_angle_atom_site_label_2
_geom_angle_atom_site_label_3
_geom_angle_site_symmetry_1
_geom_angle_site_symmetry_3
_geom_angle
_geom_angle_publ_flag
O5 Eu1 O5 . 3_656 87.08(11) yes
O5 Eu1 O3 . . 148.78(6) yes
O5 Eu1 O3 3_656 . 78.27(7) yes
O5 Eu1 O3 . 3_656 78.27(7) ?
O5 Eu1 O3 3_656 3_656 148.78(6) ?
O3 Eu1 O3 . 3_656 126.56(8) yes
O5 Eu1 O1 . 3_656 126.71(6) yes
O5 Eu1 O1 3_656 3_656 78.36(7) no
O3 Eu1 O1 . 3_656 77.35(7) yes
O3 Eu1 O1 3_656 3_656 88.48(7) no
O5 Eu1 O1 . . 78.36(7) yes
O5 Eu1 O1 3_656 . 126.71(6) ?
O3 Eu1 O1 . . 88.48(7) yes
O3 Eu1 O1 3_656 . 77.35(7) ?
O1 Eu1 O1 3_656 . 148.29(9) ?
O5 Eu1 N1 . 3_656 63.47(7) ?
O5 Eu1 N1 3_656 3_656 73.72(6) ?
O3 Eu1 N1 . 3_656 135.12(6) ?
O3 Eu1 N1 3_656 3_656 75.07(6) ?
O1 Eu1 N1 3_656 3_656 63.24(7) ?
O1 Eu1 N1 . 3_656 136.40(6) ?
O5 Eu1 N1 . . 73.72(6) ?
O5 Eu1 N1 3_656 . 63.47(7) ?
O3 Eu1 N1 . . 75.07(6) ?
O3 Eu1 N1 3_656 . 135.12(6) ?
O1 Eu1 N1 3_656 . 136.40(6) ?
O1 Eu1 N1 . . 63.24(7) ?
N1 Eu1 N1 3_656 . 119.80(10) ?
O5 Eu1 N2 . . 136.46(6) ?
O5 Eu1 N2 3_656 . 136.46(6) ?
O3 Eu1 N2 . . 63.28(4) ?
O3 Eu1 N2 3_656 . 63.28(4) ?
O1 Eu1 N2 3_656 . 74.15(4) ?
O1 Eu1 N2 . . 74.15(4) ?
N1 Eu1 N2 3_656 . 120.10(5) ?
N1 Eu1 N2 . . 120.10(5) ?
C5 N1 C1 . . 119.4(2) ?
C5 N1 Eu1 . . 120.43(17) ?
C1 N1 Eu1 . . 120.22(18) ?
C8 N2 C8 . 3_656 119.1(3) ?
C8 N2 Eu1 . . 120.44(16) ?
C8 N2 Eu1 3_656 . 120.44(16) ?
C6 O1 Eu1 . . 125.06(18) ?
C7 O3 Eu1 . . 124.75(16) ?
C11 O5 Eu1 . . 125.69(18) ?
N1 C1 C2 . . 121.7(3) ?
N1 C1 C11 . 3_656 114.3(2) ?
C2 C1 C11 . 3_656 124.0(3) ?
C1 C2 C3 . . 118.9(3) ?
C1 C2 H2 . . 120.6 ?
C3 C2 H2 . . 120.6 ?
C4 C3 C2 . . 119.3(3) ?
C4 C3 H3 . . 120.4 ?
C2 C3 H3 . . 120.4 ?
C3 C4 C5 . . 119.3(3) ?
C3 C4 H4 . . 120.4 ?
C5 C4 H4 . . 120.4 ?
N1 C5 C4 . . 121.5(3) ?
N1 C5 C6 . . 114.8(2) ?
C4 C5 C6 . . 123.8(3) ?
O2 C6 O1 . . 126.2(3) ?
O2 C6 C5 . . 117.3(3) ?
O1 C6 C5 . . 116.5(3) ?
O4 C7 O3 . . 125.0(3) ?
O4 C7 C8 . . 118.7(2) ?
O3 C7 C8 . . 116.2(2) ?
N2 C8 C9 . . 122.0(3) ?
N2 C8 C7 . . 113.9(2) ?
C9 C8 C7 . . 124.1(2) ?
C8 C9 C10 . . 119.0(3) ?
C8 C9 H9 . . 120.5 ?
C10 C9 H9 . . 120.5 ?
C9 C10 C9 3_656 . 119.0(4) ?
C9 C10 H10 3_656 . 120.5 ?
C9 C10 H10 . . 120.5 ?
O6 C11 O5 . . 126.3(3) ?
O6 C11 C1 . 3_656 117.5(3) ?
O5 C11 C1 . 3_656 116.2(3) ?
N4 C12 H12A . . 109.5 ?
N4 C12 H12B . . 109.5 ?
H12A C12 H12B . . 109.5 ?
N4 C12 H12C . . 109.5 ?
H12A C12 H12C . . 109.5 ?
H12B C12 H12C . . 109.5 ?
C13 N4 C12 . . 114.8(3) ?
C13 N4 H4A . . 108.6 ?
C12 N4 H4A . . 108.6 ?
C13 N4 H4B . . 108.6 ?
C12 N4 H4B . . 108.6 ?
H4A N4 H4B . . 107.5 ?
N4 C13 H13A . . 109.5 ?
N4 C13 H13B . . 109.5 ?
H13A C13 H13B . . 109.5 ?
N4 C13 H13C . . 109.5 ?
H13A C13 H13C . . 109.5 ?
H13B C13 H13C . . 109.5 ?
C14 N5 C15 . . 112.4(11) ?
C14 N5 H5A . . 109.1 ?
C15 N5 H5A . . 109.1 ?
C14 N5 H5B . . 109.1 ?
C15 N5 H5B . . 109.1 ?
H5A N5 H5B . . 107.9 ?
H9A O9 H9B . . 110.8 ?
H10A O10 H10B . . 109.9 ?

loop_
_geom_bond_atom_site_label_1
_geom_bond_atom_site_label_2
_geom_bond_site_symmetry_2
_geom_bond_distance
_geom_bond_publ_flag
Eu1 O5 . 2.442(2) yes
Eu1 O5 3_656 2.442(2) ?
Eu1 O3 . 2.4456(18) yes
Eu1 O3 3_656 2.4456(18) ?
Eu1 O1 3_656 2.4667(19) ?
Eu1 O1 . 2.4667(19) yes
Eu1 N1 3_656 2.535(2) ?
Eu1 N1 . 2.535(2) yes
Eu1 N2 . 2.540(3) yes
N1 C5 . 1.339(3) ?
N1 C1 . 1.343(4) ?
N2 C8 . 1.337(3) ?
N2 C8 3_656 1.337(3) ?
O1 C6 . 1.261(3) ?
O2 C6 . 1.240(3) ?
O3 C7 . 1.269(3) ?
O4 C7 . 1.241(3) ?
O5 C11 . 1.264(3) ?
O6 C11 . 1.237(3) ?
C1 C2 . 1.373(4) ?
C1 C11 3_656 1.506(4) ?
C2 C3 . 1.385(5) ?
C2 H2 . 0.9300 ?
C3 C4 . 1.369(5) ?
C3 H3 . 0.9300 ?
C4 C5 . 1.381(4) ?
C4 H4 . 0.9300 ?
C5 C6 . 1.499(4) ?
C7 C8 . 1.507(4) ?
C8 C9 . 1.364(3) ?
C9 C10 . 1.380(4) ?
C9 H9 . 0.9300 ?
C10 C9 3_656 1.380(4) ?
C10 H10 . 0.9300 ?
C11 C1 3_656 1.506(4) ?
C12 N4 . 1.466(4) ?
C12 H12A . 0.9600 ?
C12 H12B . 0.9600 ?
C12 H12C . 0.9600 ?
N4 C13 . 1.464(4) ?
N4 H4A . 0.9000 ?
N4 H4B . 0.9000 ?
C13 H13A . 0.9600 ?
C13 H13B . 0.9600 ?
C13 H13C . 0.9600 ?
C14 N5 . 1.452(11) ?
C14 H14A . 0.9600 ?
C14 H14B . 0.9600 ?
C14 H14C . 0.9600 ?
N5 C15 . 1.517(19) ?
N5 H5A . 0.9000 ?
N5 H5B . 0.9000 ?
C15 H15A . 0.9600 ?
C15 H15B . 0.9600 ?
C15 H15C . 0.9600 ?
O9 H9A . 0.8488 ?
O9 H9B . 0.8558 ?
O10 H10A . 0.8266 ?
O10 H10B . 0.8229 ?

loop_
_geom_hbond_atom_site_label_D
_geom_hbond_atom_site_label_H
_geom_hbond_atom_site_label_A
_geom_hbond_site_symmetry_A
_geom_hbond_distance_DH
_geom_hbond_distance_HA
_geom_hbond_distance_DA
_geom_hbond_angle_DHA
_geom_hbond_publ_flag
N4 H4A O3 . 0.90 2.43 3.118(3) 133.7 yes
N4 H4A O4 . 0.90 1.91 2.785(3) 163.3 yes
N4 H4B O2 7_565 0.90 1.82 2.710(4) 170.1 yes
N5 H5A O6 7_565 0.90 1.73 2.625(5) 172.1 yes
N5 H5B O6 3_646 0.90 2.20 2.949(5) 140.0 yes
O9 H9B O10 . 0.86 2.08 2.900(10) 160.5 yes
O10 H10A O5 7_565 0.83 2.22 2.97(2) 151.1 yes
O10 H10B O4 . 0.82 2.39 3.150(10) 152.9 yes

loop_
_geom_torsion_atom_site_label_1
_geom_torsion_atom_site_label_2
_geom_torsion_atom_site_label_3
_geom_torsion_atom_site_label_4
_geom_torsion_site_symmetry_1
_geom_torsion_site_symmetry_4
_geom_torsion
O5 Eu1 N1 C5 . . -83.78(19)
O5 Eu1 N1 C5 3_656 . -178.8(2)
O3 Eu1 N1 C5 . . 97.11(19)
O3 Eu1 N1 C5 3_656 . -30.2(2)
O1 Eu1 N1 C5 3_656 . 149.61(17)
O1 Eu1 N1 C5 . . 1.16(18)
N1 Eu1 N1 C5 3_656 . -129.1(2)
N2 Eu1 N1 C5 . . 50.9(2)
O5 Eu1 N1 C1 . . 95.5(2)
O5 Eu1 N1 C1 3_656 . 0.58(18)
O3 Eu1 N1 C1 . . -83.56(19)
O3 Eu1 N1 C1 3_656 . 149.14(17)
O1 Eu1 N1 C1 3_656 . -31.1(2)
O1 Eu1 N1 C1 . . -179.5(2)
N1 Eu1 N1 C1 3_656 . 50.26(18)
N2 Eu1 N1 C1 . . -129.74(18)
O5 Eu1 N2 C8 . . 154.70(14)
O5 Eu1 N2 C8 3_656 . -25.30(14)
O3 Eu1 N2 C8 . . 5.37(14)
O3 Eu1 N2 C8 3_656 . -174.63(14)
O1 Eu1 N2 C8 3_656 . -78.20(14)
O1 Eu1 N2 C8 . . 101.80(14)
N1 Eu1 N2 C8 3_656 . -123.33(14)
N1 Eu1 N2 C8 . . 56.67(14)
O5 Eu1 N2 C8 . 3_656 -25.30(14)
O5 Eu1 N2 C8 3_656 3_656 154.70(14)
O3 Eu1 N2 C8 . 3_656 -174.63(14)
O3 Eu1 N2 C8 3_656 3_656 5.37(14)
O1 Eu1 N2 C8 3_656 3_656 101.80(14)
O1 Eu1 N2 C8 . 3_656 -78.20(14)
N1 Eu1 N2 C8 3_656 3_656 56.67(14)
N1 Eu1 N2 C8 . 3_656 -123.33(14)
O5 Eu1 O1 C6 . . 76.1(2)
O5 Eu1 O1 C6 3_656 . -1.2(2)
O3 Eu1 O1 C6 . . -75.4(2)
O3 Eu1 O1 C6 3_656 . 156.6(2)
O1 Eu1 O1 C6 3_656 . -138.0(2)
N1 Eu1 O1 C6 3_656 . 104.8(2)
N1 Eu1 O1 C6 . . -1.3(2)
N2 Eu1 O1 C6 . . -138.0(2)
O5 Eu1 O3 C7 . . -148.1(2)
O5 Eu1 O3 C7 3_656 . 148.2(2)
O3 Eu1 O3 C7 3_656 . -10.81(19)
O1 Eu1 O3 C7 3_656 . 67.6(2)
O1 Eu1 O3 C7 . . -83.8(2)
N1 Eu1 O3 C7 3_656 . 96.1(2)
N1 Eu1 O3 C7 . . -146.5(2)
N2 Eu1 O3 C7 . . -10.81(19)
O5 Eu1 O5 C11 3_656 . -76.1(2)
O3 Eu1 O5 C11 . . -137.7(2)
O3 Eu1 O5 C11 3_656 . 76.1(2)
O1 Eu1 O5 C11 3_656 . -3.0(3)
O1 Eu1 O5 C11 . . 155.4(2)
N1 Eu1 O5 C11 3_656 . -2.9(2)
N1 Eu1 O5 C11 . . -139.3(2)
N2 Eu1 O5 C11 . . 103.9(2)
C5 N1 C1 C2 . . 0.4(4)
Eu1 N1 C1 C2 . . -178.9(2)
C5 N1 C1 C11 . 3_656 -179.5(2)
Eu1 N1 C1 C11 . 3_656 1.2(3)
N1 C1 C2 C3 . . -0.2(5)
C11 C1 C2 C3 3_656 . 179.8(3)
C1 C2 C3 C4 . . -0.5(5)
C2 C3 C4 C5 . . 0.9(5)
C1 N1 C5 C4 . . 0.0(4)
Eu1 N1 C5 C4 . . 179.3(2)
C1 N1 C5 C6 . . 179.6(2)
Eu1 N1 C5 C6 . . -1.0(3)
C3 C4 C5 N1 . . -0.6(4)
C3 C4 C5 C6 . . 179.7(3)
Eu1 O1 C6 O2 . . -179.7(2)
Eu1 O1 C6 C5 . . 1.4(3)
N1 C5 C6 O2 . . -179.2(2)
C4 C5 C6 O2 . . 0.5(4)
N1 C5 C6 O1 . . -0.2(4)
C4 C5 C6 O1 . . 179.5(3)
Eu1 O3 C7 O4 . . -166.9(2)
Eu1 O3 C7 C8 . . 14.4(3)
C8 N2 C8 C9 3_656 . -0.2(2)
Eu1 N2 C8 C9 . . 179.8(2)
C8 N2 C8 C7 3_656 . 178.9(3)
Eu1 N2 C8 C7 . . -1.1(3)
O4 C7 C8 N2 . . 173.2(2)
O3 C7 C8 N2 . . -8.0(3)
O4 C7 C8 C9 . . -7.7(4)
O3 C7 C8 C9 . . 171.1(3)
N2 C8 C9 C10 . . 0.4(4)
C7 C8 C9 C10 . . -178.6(2)
C8 C9 C10 C9 . 3_656 -0.2(2)
Eu1 O5 C11 O6 . . -174.2(2)
Eu1 O5 C11 C1 . 3_656 4.5(3)
